data_1561307
loop_
_publ_author_name
'Tsymbarenko, Dmitry'
'Martynova, Irina'
'Grebenyuk, Dimitry'
'Shegolev, Vsevolod'
'Kuzmina, Natalia'

_publ_section_title
;
 One-dimensional coordination polymers of whole row rare earth
 tris-pivalates
;
_journal_name_full 'Journal of Solid State Chemistry'
_journal_page_first 876
_journal_page_last 884
_journal_paper_doi 10.1016/j.jssc.2017.12.024
_journal_volume 258
_journal_year 2018
_chemical_formula_moiety 'C15 H27 Lu O6'
_chemical_formula_sum 'C15 H27 Lu O6'
_chemical_formula_weight 478.34
_space_group_IT_number 176
_space_group_name_Hall '-P 6c'
_space_group_name_H-M_alt 'P 63/m'
_symmetry_cell_setting hexagonal
_symmetry_space_group_name_Hall '-P 6c'
_symmetry_space_group_name_H-M 'P 63/m'
_atom_sites_solution_hydrogens geom
_atom_sites_solution_primary direct
_atom_sites_solution_secondary difmap
_cell_angle_alpha 90.00
_cell_angle_beta 90.00
_cell_angle_gamma 120.00
_cell_formula_units_Z 2
_cell_length_a 10.707(3)
_cell_length_b 10.707(3)
_cell_length_c 9.467(2)
_cell_measurement_reflns_used 1093
_cell_measurement_temperature 120(2)
_cell_measurement_theta_max 32.665
_cell_measurement_theta_min 2.196
_cell_volume 939.9(4)
_computing_cell_refinement 'APEX2 (Bruker, 2005)'
_computing_data_collection 'APEX2 (Bruker, 2005)'
_computing_data_reduction 'APEX2 (Bruker, 2005)'
_computing_molecular_graphics 'SHELXTL ver. 5.1 (Sheldrick, 1998)'
_computing_publication_material 'SHELXTL ver. 5.1 (Sheldrick, 1998)'
_computing_structure_refinement 'SHELXTL ver. 5.1 (Sheldrick, 1998)'
_computing_structure_solution 'SHELXTL ver. 5.1 (Sheldrick, 1998)'
_diffrn_ambient_temperature 120(2)
_diffrn_measured_fraction_theta_full 0.996
_diffrn_measured_fraction_theta_max 0.996
_diffrn_measurement_device_type 'Bruker SMART APEX II CCD Area detector'
_diffrn_measurement_method 'phi and omega scans'
_diffrn_radiation_monochromator graphite
_diffrn_radiation_source 'fine-focus sealed tube'
_diffrn_radiation_type MoK\a
_diffrn_radiation_wavelength 0.71073
_diffrn_reflns_av_R_equivalents 0.0738
_diffrn_reflns_av_sigmaI/netI 0.0686
_diffrn_reflns_limit_h_max 14
_diffrn_reflns_limit_h_min -3
_diffrn_reflns_limit_k_max 13
_diffrn_reflns_limit_k_min -13
_diffrn_reflns_limit_l_max 11
_diffrn_reflns_limit_l_min -12
_diffrn_reflns_number 3341
_diffrn_reflns_theta_full 27.99
_diffrn_reflns_theta_max 27.99
_diffrn_reflns_theta_min 2.15
_exptl_absorpt_coefficient_mu 5.273
_exptl_absorpt_correction_T_max 0.5291
_exptl_absorpt_correction_T_min 0.3957
_exptl_absorpt_correction_type multi-scan
_exptl_absorpt_process_details 'SADABS (Sheldrick, 1998a)'
_exptl_crystal_colour colorless
_exptl_crystal_density_diffrn 1.690
_exptl_crystal_density_method 'not measured'
_exptl_crystal_description block
_exptl_crystal_F_000 472
_exptl_crystal_size_max 0.30
_exptl_crystal_size_mid 0.14
_exptl_crystal_size_min 0.12
_refine_diff_density_max 2.679
_refine_diff_density_min -2.370
_refine_diff_density_rms 0.289
_refine_ls_extinction_method none
_refine_ls_goodness_of_fit_ref 1.257
_refine_ls_hydrogen_treatment constr
_refine_ls_matrix_type full
_refine_ls_number_parameters 40
_refine_ls_number_reflns 800
_refine_ls_number_restraints 30
_refine_ls_restrained_S_all 1.277
_refine_ls_R_factor_all 0.1096
_refine_ls_R_factor_gt 0.0784
_refine_ls_shift/su_max 0.000
_refine_ls_shift/su_mean 0.000
_refine_ls_structure_factor_coef Fsqd
_refine_ls_weighting_details 'calc w=1/[\s^2^(Fo^2^)+(0.0500P)^2^+18.0000P] where P=(Fo^2^+2Fc^2^)/3'
_refine_ls_weighting_scheme calc
_refine_ls_wR_factor_gt 0.1410
_refine_ls_wR_factor_ref 0.1531
_reflns_number_gt 593
_reflns_number_total 800
_reflns_threshold_expression >2sigma(I)
_cod_data_source_file JSSC-2018-258-876.cif
_cod_data_source_block 5
_cod_depositor_comments
;
The following automatic conversions were performed:

data item '_symmetry_cell_setting' value 'Hexagonal' was changed to
'hexagonal' in accordance with the built-in table derived from the
CIF Core dictionary named 'cif_core.dic' version 2.4.5 last updated
on 2014-11-21.

Automatic conversion script
Id: cif_fix_values 8369 2020-08-20 11:38:08Z andrius 
;
_cod_original_cell_volume 940.0(7)
_cod_database_code 1561307

loop_
_symmetry_equiv_pos_as_xyz
'x, y, z'
'-y, x-y, z'
'-x+y, -x, z'
'-x, -y, z+1/2'
'y, -x+y, z+1/2'
'x-y, x, z+1/2'
'-x, -y, -z'
'y, -x+y, -z'
'x-y, x, -z'
'x, y, -z-1/2'
'-y, x-y, -z-1/2'
'-x+y, -x, -z-1/2'

loop_
_atom_site_label
_atom_site_type_symbol
_atom_site_fract_x
_atom_site_fract_y
_atom_site_fract_z
_atom_site_U_iso_or_equiv
_atom_site_adp_type
_atom_site_occupancy
_atom_site_symmetry_multiplicity
_atom_site_calc_flag
_atom_site_refinement_flags
_atom_site_disorder_assembly
_atom_site_disorder_group
Lu1 Lu 0.0000 0.0000 0.5000 0.0071(3) Uani 1 6 d SU . .
O1 O -0.1340(9) 0.0532(9) 0.3662(10) 0.0076(19) Uani 1 1 d U . .
C1 C -0.1993(19) 0.029(2) 0.2500 0.009(2) Uani 1 2 d SU . .
C2 C -0.362(2) -0.029(2) 0.2500 0.010(2) Uani 1 2 d SU . .
C3 C -0.382(2) 0.106(2) 0.2500 0.010(3) Uani 1 2 d SU . .
H3A H -0.4850 0.0742 0.2500 0.015 Uiso 1 2 calc SR . .
H3B H -0.3366 0.1638 0.1655 0.015 Uiso 0.50 1 calc PR . .
H3C H -0.3366 0.1638 0.3345 0.015 Uiso 0.50 1 calc PR . .
C4 C -0.4285(15) -0.1159(16) 0.3834(15) 0.014(2) Uani 1 1 d U . .
H4A H -0.4176 -0.2015 0.3834 0.021 Uiso 1 1 calc R . .
H4B H -0.5312 -0.1459 0.3867 0.021 Uiso 1 1 calc R . .
H4C H -0.3797 -0.0565 0.4663 0.021 Uiso 1 1 calc R . .

loop_
_atom_site_aniso_label
_atom_site_aniso_U_11
_atom_site_aniso_U_22
_atom_site_aniso_U_33
_atom_site_aniso_U_23
_atom_site_aniso_U_13
_atom_site_aniso_U_12
Lu1 0.0100(4) 0.0100(4) 0.0014(5) 0.000 0.000 0.00501(18)
O1 0.008(2) 0.008(2) 0.006(2) -0.0015(14) 0.0010(14) 0.0038(15)
C1 0.006(4) 0.016(5) 0.009(4) 0.000 0.000 0.009(4)
C2 0.007(4) 0.017(5) 0.010(4) 0.000 0.000 0.008(4)
C3 0.007(5) 0.017(5) 0.011(5) 0.000 0.000 0.009(4)
C4 0.009(4) 0.020(5) 0.011(5) 0.003(3) 0.000(3) 0.005(4)

loop_
_atom_type_symbol
_atom_type_description
_atom_type_scat_dispersion_real
_atom_type_scat_dispersion_imag
_atom_type_scat_source
C C 0.0033 0.0016 'International Tables Vol C Tables 4.2.6.8 and 6.1.1.4'
H H 0.0000 0.0000 'International Tables Vol C Tables 4.2.6.8 and 6.1.1.4'
O O 0.0106 0.0060 'International Tables Vol C Tables 4.2.6.8 and 6.1.1.4'
Lu Lu -0.4720 5.8584 'International Tables Vol C Tables 4.2.6.8 and 6.1.1.4'

loop_
_geom_angle_atom_site_label_1
_geom_angle_atom_site_label_2
_geom_angle_atom_site_label_3
_geom_angle
_geom_angle_site_symmetry_1
_geom_angle_site_symmetry_3
O1 Lu1 O1 90.0(3) . 8_556
O1 Lu1 O1 90.0(3) . 2
O1 Lu1 O1 180.0(3) 8_556 2
O1 Lu1 O1 179.999(1) . 7_556
O1 Lu1 O1 90.0(3) 8_556 7_556
O1 Lu1 O1 90.0(3) 2 7_556
O1 Lu1 O1 90.0(3) . 9_556
O1 Lu1 O1 90.0(3) 8_556 9_556
O1 Lu1 O1 90.0(3) 2 9_556
O1 Lu1 O1 90.0(3) 7_556 9_556
O1 Lu1 O1 90.0(3) . 3
O1 Lu1 O1 90.0(3) 8_556 3
O1 Lu1 O1 90.0(3) 2 3
O1 Lu1 O1 90.0(3) 7_556 3
O1 Lu1 O1 180.0(4) 9_556 3
C1 O1 Lu1 145.2(10) . .
O1 C1 O1 121.8(16) . 10_556
O1 C1 C2 119.1(8) . .
O1 C1 C2 119.1(8) 10_556 .
C1 C2 C3 106.1(15) . .
C1 C2 C4 109.9(10) . .
C3 C2 C4 109.1(11) . .
C1 C2 C4 109.9(10) . 10_556
C3 C2 C4 109.1(11) . 10_556
C4 C2 C4 112.6(16) . 10_556

loop_
_geom_bond_atom_site_label_1
_geom_bond_atom_site_label_2
_geom_bond_distance
_geom_bond_site_symmetry_2
Lu1 O1 2.192(9) .
Lu1 O1 2.192(9) 8_556
Lu1 O1 2.192(9) 2
Lu1 O1 2.192(9) 7_556
Lu1 O1 2.192(9) 9_556
Lu1 O1 2.192(9) 3
O1 C1 1.259(12) .
C1 O1 1.259(12) 10_556
C1 C2 1.53(2) .
C2 C3 1.56(3) .
C2 C4 1.519(17) .
C2 C4 1.519(17) 10_556
